data_2211610
loop_
_publ_author_name
'Podoprygorina, Ganna'
'B\"ohmer, Volker'
'Bolte, Michael'

_publ_section_title
;
 Diisopropylethylammonium picrate
;
_journal_coeditor_code SG2101
_journal_issue 12
_journal_name_full 'Acta Crystallographica Section E'
_journal_page_first o5903
_journal_page_last o5904
_journal_paper_doi 10.1107/S1600536806049956
_journal_volume 62
_journal_year 2006
_chemical_formula_iupac 'C8 H20 N +, C6 H2 N3 O7 -'
_chemical_formula_moiety 'C8 H20 N +, C6 H2 N3 O7 -'
_chemical_formula_sum 'C14 H22 N4 O7'
_chemical_formula_weight 358.36
_chemical_name_systematic
;
Diisopropylethylammonium picrate
;
_space_group_IT_number 14
_symmetry_cell_setting monoclinic
_symmetry_space_group_name_Hall '-P 2ybc'
_symmetry_space_group_name_H-M 'P 1 21/c 1'
_atom_sites_solution_hydrogens geom
_atom_sites_solution_primary direct
_atom_sites_solution_secondary difmap
_audit_creation_method SHELXL-97
_cell_angle_alpha 90.00
_cell_angle_beta 91.173(11)
_cell_angle_gamma 90.00
_cell_formula_units_Z 4
_cell_length_a 7.3769(10)
_cell_length_b 11.3828(13)
_cell_length_c 20.715(3)
_cell_measurement_reflns_used 5036
_cell_measurement_temperature 173(2)
_cell_measurement_theta_max 25.6
_cell_measurement_theta_min 3.5
_cell_volume 1739.1(4)
_computing_cell_refinement X-AREA
_computing_data_collection 'X-AREA (Stoe & Cie, 2001)'
_computing_data_reduction X-AREA
_computing_molecular_graphics 'XP in SHELXTL-Plus (Sheldrick, 1991)'
_computing_publication_material SHELXL97
_computing_structure_refinement 'SHELXL97 (Sheldrick, 1997)'
_computing_structure_solution 'SHELXS97 (Sheldrick, 1990)'
_diffrn_ambient_temperature 173(2)
_diffrn_measured_fraction_theta_full 0.978
_diffrn_measured_fraction_theta_max 0.974
_diffrn_measurement_device_type 'Stoe IPDS-II two-circle'
_diffrn_measurement_method \w
_diffrn_radiation_monochromator graphite
_diffrn_radiation_source 'fine-focus sealed tube'
_diffrn_radiation_type MoK\a
_diffrn_radiation_wavelength 0.71073
_diffrn_reflns_av_R_equivalents 0.0627
_diffrn_reflns_av_sigmaI/netI 0.0617
_diffrn_reflns_limit_h_max 8
_diffrn_reflns_limit_h_min -8
_diffrn_reflns_limit_k_max 12
_diffrn_reflns_limit_k_min -13
_diffrn_reflns_limit_l_max 25
_diffrn_reflns_limit_l_min -20
_diffrn_reflns_number 7320
_diffrn_reflns_theta_full 25.00
_diffrn_reflns_theta_max 25.59
_diffrn_reflns_theta_min 3.45
_diffrn_standards_number 0
_exptl_absorpt_coefficient_mu 0.111
_exptl_absorpt_correction_type none
_exptl_crystal_colour yellow
_exptl_crystal_density_diffrn 1.369
_exptl_crystal_density_method 'not measured'
_exptl_crystal_description rod
_exptl_crystal_F_000 760
_exptl_crystal_size_max 0.21
_exptl_crystal_size_mid 0.12
_exptl_crystal_size_min 0.12
_refine_diff_density_max 0.226
_refine_diff_density_min -0.205
_refine_ls_extinction_coef 0.013(2)
_refine_ls_extinction_expression Fc^*^=kFc[1+0.001xFc^2^\l^3^/sin(2\q)]^-1/4^
_refine_ls_extinction_method SHELXL97
_refine_ls_goodness_of_fit_ref 0.989
_refine_ls_hydrogen_treatment mixed
_refine_ls_matrix_type full
_refine_ls_number_parameters 240
_refine_ls_number_reflns 3182
_refine_ls_number_restraints 0
_refine_ls_restrained_S_all 0.989
_refine_ls_R_factor_all 0.0788
_refine_ls_R_factor_gt 0.0478
_refine_ls_shift/su_max 0.001
_refine_ls_shift/su_mean 0.000
_refine_ls_structure_factor_coef Fsqd
_refine_ls_weighting_details 'calc w=1/[\s^2^(Fo^2^)+(0.0655P)^2^] where P=(Fo^2^+2Fc^2^)/3'
_refine_ls_weighting_scheme calc
_refine_ls_wR_factor_gt 0.1096
_refine_ls_wR_factor_ref 0.1212
_reflns_number_gt 2188
_reflns_number_total 3182
_reflns_threshold_expression I>2\s(I)
_cod_data_source_file sg2101.cif
_cod_data_source_block 2
_cod_original_sg_symbol_H-M 'P 21/c'
_cod_database_code 2211610
_cod_database_fobs_code 2211610

loop_
_symmetry_equiv_pos_as_xyz
'x, y, z'
'-x, y+1/2, -z+1/2'
'-x, -y, -z'
'x, -y-1/2, z-1/2'

loop_
_atom_site_type_symbol
_atom_site_label
_atom_site_fract_x
_atom_site_fract_y
_atom_site_fract_z
_atom_site_U_iso_or_equiv
_atom_site_adp_type
_atom_site_calc_flag
_atom_site_refinement_flags
_atom_site_occupancy
_atom_site_disorder_assembly
_atom_site_disorder_group
O O1 0.1273(2) 0.69647(13) 0.58508(8) 0.0298(4) Uani d . 1 . .
C C1 0.1751(2) 0.61258(17) 0.55087(10) 0.0206(4) Uani d . 1 . .
C C2 0.1887(3) 0.61498(17) 0.48098(10) 0.0217(4) Uani d . 1 A .
C C3 0.2541(3) 0.52365(18) 0.44404(11) 0.0253(5) Uani d . 1 . .
H H3 0.2610 0.5315 0.3985 0.030 Uiso calc R 1 . .
C C4 0.3095(2) 0.42070(17) 0.47410(11) 0.0244(5) Uani d . 1 . .
C C5 0.3043(2) 0.40846(17) 0.54082(11) 0.0247(5) Uani d . 1 . .
H H5 0.3470 0.3387 0.5612 0.030 Uiso calc R 1 . .
C C6 0.2362(2) 0.49912(17) 0.57671(10) 0.0228(5) Uani d . 1 . .
N N2 0.1356(3) 0.72163(16) 0.44620(10) 0.0347(5) Uani d . 1 . .
N N4 0.3788(2) 0.32417(17) 0.43587(11) 0.0359(5) Uani d . 1 . .
N N6 0.2291(3) 0.48127(17) 0.64632(10) 0.0340(5) Uani d . 1 . .
O O21 0.2211(5) 0.7461(2) 0.39664(12) 0.0738(14) Uani d P 0.880(8) A 1
O O22 0.0159(4) 0.7831(2) 0.46710(13) 0.0438(7) Uani d P 0.880(8) A 1
O O21' 0.080(3) 0.7149(15) 0.3903(9) 0.050(6) Uiso d P 0.120(8) A 2
O O22' 0.086(3) 0.8103(18) 0.4770(10) 0.043(6) Uiso d P 0.120(8) A 2
O O41 0.4372(2) 0.23618(15) 0.46467(11) 0.0485(5) Uani d . 1 . .
O O42 0.3782(3) 0.33486(17) 0.37682(10) 0.0511(5) Uani d . 1 . .
O O61 0.0946(3) 0.51625(17) 0.67440(9) 0.0522(5) Uani d . 1 . .
O O62 0.3568(3) 0.4301(2) 0.67330(10) 0.0626(6) Uani d . 1 . .
N N10 0.1512(2) 0.90487(15) 0.65963(9) 0.0201(4) Uani d . 1 . .
H H10 0.131(3) 0.847(2) 0.6353(12) 0.020(6) Uiso d . 1 . .
C C16 0.3298(3) 0.95957(19) 0.63744(11) 0.0276(5) Uani d . 1 . .
H H16 0.4252 0.8974 0.6407 0.033 Uiso calc R 1 . .
C C11 -0.0084(3) 0.98936(18) 0.65183(11) 0.0253(5) Uani d . 1 . .
H H11A -0.0624 1.0035 0.6945 0.030 Uiso calc R 1 . .
H H11B 0.0356 1.0655 0.6352 0.030 Uiso calc R 1 . .
C C15 0.3283(4) 0.7743(2) 0.73695(13) 0.0432(6) Uani d . 1 . .
H H15A 0.4374 0.8216 0.7303 0.065 Uiso calc R 1 . .
H H15B 0.3244 0.7097 0.7056 0.065 Uiso calc R 1 . .
H H15C 0.3311 0.7421 0.7808 0.065 Uiso calc R 1 . .
C C13 0.1596(3) 0.8516(2) 0.72758(11) 0.0302(5) Uani d . 1 . .
H H13 0.1652 0.9170 0.7598 0.036 Uiso calc R 1 . .
C C18 0.3890(3) 1.0606(2) 0.68152(14) 0.0445(7) Uani d . 1 . .
H H18A 0.3975 1.0327 0.7262 0.067 Uiso calc R 1 . .
H H18B 0.2998 1.1243 0.6783 0.067 Uiso calc R 1 . .
H H18C 0.5076 1.0897 0.6683 0.067 Uiso calc R 1 . .
C C14 -0.0137(4) 0.7808(2) 0.73811(14) 0.0409(6) Uani d . 1 . .
H H14A -0.1195 0.8319 0.7320 0.061 Uiso calc R 1 . .
H H14B -0.0122 0.7490 0.7821 0.061 Uiso calc R 1 . .
H H14C -0.0202 0.7159 0.7070 0.061 Uiso calc R 1 . .
C C12 -0.1519(3) 0.9409(2) 0.60593(14) 0.0413(6) Uani d . 1 . .
H H12A -0.2524 0.9970 0.6020 0.062 Uiso calc R 1 . .
H H12B -0.1970 0.8661 0.6226 0.062 Uiso calc R 1 . .
H H12C -0.0994 0.9283 0.5634 0.062 Uiso calc R 1 . .
C C17 0.3119(3) 0.9947(2) 0.56713(12) 0.0340(5) Uani d . 1 . .
H H17A 0.2735 0.9265 0.5414 0.051 Uiso calc R 1 . .
H H17B 0.4291 1.0230 0.5521 0.051 Uiso calc R 1 . .
H H17C 0.2213 1.0573 0.5624 0.051 Uiso calc R 1 . .

loop_
_atom_site_aniso_label
_atom_site_aniso_U_11
_atom_site_aniso_U_22
_atom_site_aniso_U_33
_atom_site_aniso_U_12
_atom_site_aniso_U_13
_atom_site_aniso_U_23
O1 0.0391(8) 0.0205(8) 0.0301(9) 0.0020(6) 0.0053(7) -0.0082(7)
C1 0.0188(9) 0.0169(9) 0.0261(11) -0.0026(7) 0.0004(8) -0.0037(8)
C2 0.0240(9) 0.0173(10) 0.0236(11) -0.0010(7) -0.0035(8) 0.0000(8)
C3 0.0241(9) 0.0287(11) 0.0232(11) -0.0054(8) 0.0015(8) -0.0074(9)
C4 0.0178(9) 0.0184(10) 0.0370(13) -0.0009(7) 0.0014(8) -0.0095(9)
C5 0.0174(9) 0.0176(9) 0.0390(13) -0.0006(7) 0.0002(8) 0.0006(9)
C6 0.0208(9) 0.0210(10) 0.0265(12) -0.0039(7) 0.0010(8) 0.0009(9)
N2 0.0526(12) 0.0238(10) 0.0274(11) 0.0032(9) -0.0076(9) 0.0029(8)
N4 0.0265(9) 0.0293(11) 0.0520(15) -0.0028(8) 0.0062(9) -0.0193(10)
N6 0.0460(11) 0.0296(10) 0.0265(11) -0.0052(9) 0.0027(9) 0.0066(9)
O21 0.128(3) 0.0559(16) 0.0386(15) 0.0291(17) 0.0339(15) 0.0242(13)
O22 0.0381(15) 0.0335(13) 0.0597(16) 0.0144(11) 0.0017(12) 0.0112(11)
O41 0.0397(9) 0.0267(9) 0.0789(15) 0.0097(7) 0.0005(9) -0.0176(9)
O42 0.0574(11) 0.0490(11) 0.0479(13) -0.0055(9) 0.0201(9) -0.0258(10)
O61 0.0770(13) 0.0426(11) 0.0381(11) 0.0087(9) 0.0293(9) 0.0088(9)
O62 0.0608(12) 0.0833(16) 0.0431(12) 0.0078(11) -0.0117(10) 0.0290(12)
N10 0.0218(8) 0.0189(9) 0.0196(9) 0.0005(6) 0.0002(7) -0.0035(8)
C16 0.0214(9) 0.0295(11) 0.0321(12) -0.0001(8) 0.0043(8) -0.0034(10)
C11 0.0236(10) 0.0224(10) 0.0299(12) 0.0053(8) 0.0031(8) -0.0017(9)
C15 0.0552(15) 0.0437(15) 0.0303(14) 0.0144(12) -0.0071(11) 0.0083(12)
C13 0.0431(12) 0.0291(12) 0.0185(11) 0.0054(9) 0.0022(9) -0.0013(9)
C18 0.0336(12) 0.0457(15) 0.0540(17) -0.0124(11) -0.0038(11) -0.0112(13)
C14 0.0565(15) 0.0280(12) 0.0388(15) 0.0039(11) 0.0182(12) 0.0059(11)
C12 0.0276(11) 0.0436(14) 0.0521(17) 0.0061(10) -0.0078(11) -0.0058(12)
C17 0.0298(11) 0.0357(13) 0.0368(14) 0.0011(9) 0.0096(9) 0.0036(11)

loop_
_atom_type_symbol
_atom_type_description
_atom_type_scat_dispersion_real
_atom_type_scat_dispersion_imag
_atom_type_scat_source
C C 0.0033 0.0016 'International Tables Vol C Tables 4.2.6.8 and 6.1.1.4'
H H 0.0000 0.0000 'International Tables Vol C Tables 4.2.6.8 and 6.1.1.4'
N N 0.0061 0.0033 'International Tables Vol C Tables 4.2.6.8 and 6.1.1.4'
O O 0.0106 0.0060 'International Tables Vol C Tables 4.2.6.8 and 6.1.1.4'

loop_
_geom_angle_atom_site_label_1
_geom_angle_atom_site_label_2
_geom_angle_atom_site_label_3
_geom_angle
O1 C1 C2 125.37(18)
O1 C1 C6 123.84(19)
C2 C1 C6 110.69(17)
C3 C2 C1 124.66(18)
C3 C2 N2 116.40(19)
C1 C2 N2 118.91(18)
C2 C3 C4 119.35(19)
C2 C3 H3 120.3
C4 C3 H3 120.3
C3 C4 C5 121.19(19)
C3 C4 N4 119.9(2)
C5 C4 N4 118.87(19)
C6 C5 C4 118.73(19)
C6 C5 H5 120.6
C4 C5 H5 120.6
C5 C6 N6 116.85(19)
C5 C6 C1 125.3(2)
N6 C6 C1 117.84(18)
O22 N2 O21 123.3(2)
O21' N2 O22' 116.1(12)
O22 N2 C2 119.6(2)
O21' N2 C2 119.7(8)
O21 N2 C2 117.1(2)
O22' N2 C2 119.7(9)
O42 N4 O41 123.6(2)
O42 N4 C4 118.2(2)
O41 N4 C4 118.1(2)
O61 N6 O62 123.8(2)
O61 N6 C6 118.01(19)
O62 N6 C6 118.2(2)
C11 N10 C13 111.28(16)
C11 N10 C16 112.16(16)
C13 N10 C16 114.62(15)
C11 N10 H10 107.7(14)
C13 N10 H10 104.0(16)
C16 N10 H10 106.4(16)
C17 C16 C18 113.3(2)
C17 C16 N10 109.68(16)
C18 C16 N10 111.28(19)
C17 C16 H16 107.4
C18 C16 H16 107.4
N10 C16 H16 107.4
C12 C11 N10 111.43(17)
C12 C11 H11A 109.3
N10 C11 H11A 109.3
C12 C11 H11B 109.3
N10 C11 H11B 109.3
H11A C11 H11B 108.0
C13 C15 H15A 109.5
C13 C15 H15B 109.5
H15A C15 H15B 109.5
C13 C15 H15C 109.5
H15A C15 H15C 109.5
H15B C15 H15C 109.5
C14 C13 N10 108.73(18)
C14 C13 C15 110.9(2)
N10 C13 C15 111.13(19)
C14 C13 H13 108.7
N10 C13 H13 108.7
C15 C13 H13 108.7
C16 C18 H18A 109.5
C16 C18 H18B 109.5
H18A C18 H18B 109.5
C16 C18 H18C 109.5
H18A C18 H18C 109.5
H18B C18 H18C 109.5
C13 C14 H14A 109.5
C13 C14 H14B 109.5
H14A C14 H14B 109.5
C13 C14 H14C 109.5
H14A C14 H14C 109.5
H14B C14 H14C 109.5
C11 C12 H12A 109.5
C11 C12 H12B 109.5
H12A C12 H12B 109.5
C11 C12 H12C 109.5
H12A C12 H12C 109.5
H12B C12 H12C 109.5
C16 C17 H17A 109.5
C16 C17 H17B 109.5
H17A C17 H17B 109.5
C16 C17 H17C 109.5
H17A C17 H17C 109.5
H17B C17 H17C 109.5

loop_
_geom_bond_atom_site_label_1
_geom_bond_atom_site_label_2
_geom_bond_distance
O1 C1 1.244(2)
C1 C2 1.453(3)
C1 C6 1.466(3)
C2 C3 1.384(3)
C2 N2 1.461(3)
C3 C4 1.385(3)
C3 H3 0.9500
C4 C5 1.390(3)
C4 N4 1.453(3)
C5 C6 1.373(3)
C5 H5 0.9500
C6 N6 1.458(3)
N2 O22 1.213(3)
N2 O21' 1.222(17)
N2 O21 1.247(3)
N2 O22' 1.25(2)
N4 O42 1.229(3)
N4 O41 1.239(3)
N6 O61 1.227(3)
N6 O62 1.232(3)
N10 C11 1.526(2)
N10 C13 1.533(3)
N10 C16 1.536(3)
N10 H10 0.84(2)
C16 C17 1.513(3)
C16 C18 1.527(3)
C16 H16 1.0000
C11 C12 1.513(3)
C11 H11A 0.9900
C11 H11B 0.9900
C15 C13 1.534(3)
C15 H15A 0.9800
C15 H15B 0.9800
C15 H15C 0.9800
C13 C14 1.531(4)
C13 H13 1.0000
C18 H18A 0.9800
C18 H18B 0.9800
C18 H18C 0.9800
C14 H14A 0.9800
C14 H14B 0.9800
C14 H14C 0.9800
C12 H12A 0.9800
C12 H12B 0.9800
C12 H12C 0.9800
C17 H17A 0.9800
C17 H17B 0.9800
C17 H17C 0.9800

loop_
_geom_hbond_atom_site_label_D
_geom_hbond_atom_site_label_H
_geom_hbond_atom_site_label_A
_geom_hbond_distance_DH
_geom_hbond_distance_HA
_geom_hbond_distance_DA
_geom_hbond_angle_DHA
N10 H10 O1 0.84(2) 2.00(3) 2.834(2) 169(2)

loop_
_geom_torsion_atom_site_label_1
_geom_torsion_atom_site_label_2
_geom_torsion_atom_site_label_3
_geom_torsion_atom_site_label_4
_geom_torsion
O1 C1 C2 C3 175.25(19)
C6 C1 C2 C3 -1.3(3)
O1 C1 C2 N2 -2.8(3)
C6 C1 C2 N2 -179.37(17)
C1 C2 C3 C4 0.9(3)
N2 C2 C3 C4 179.04(17)
C2 C3 C4 C5 -1.5(3)
C2 C3 C4 N4 -179.87(17)
C3 C4 C5 C6 2.5(3)
N4 C4 C5 C6 -179.05(17)
C4 C5 C6 N6 178.47(17)
C4 C5 C6 C1 -3.2(3)
O1 C1 C6 C5 -174.15(19)
C2 C1 C6 C5 2.5(2)
O1 C1 C6 N6 4.2(3)
C2 C1 C6 N6 -179.19(16)
C3 C2 N2 O22 150.2(3)
C1 C2 N2 O22 -31.6(3)
C3 C2 N2 O21' 29.2(12)
C1 C2 N2 O21' -152.5(11)
C3 C2 N2 O21 -31.7(3)
C1 C2 N2 O21 146.5(3)
C3 C2 N2 O22' -175.4(13)
C1 C2 N2 O22' 2.8(13)
C3 C4 N4 O42 -3.5(3)
C5 C4 N4 O42 178.09(19)
C3 C4 N4 O41 175.74(18)
C5 C4 N4 O41 -2.7(3)
C5 C6 N6 O61 -139.3(2)
C1 C6 N6 O61 42.3(3)
C5 C6 N6 O62 39.4(3)
C1 C6 N6 O62 -139.0(2)
C11 N10 C16 C17 -59.1(2)
C13 N10 C16 C17 172.70(17)
C11 N10 C16 C18 67.0(2)
C13 N10 C16 C18 -61.2(2)
C13 N10 C11 C12 -111.3(2)
C16 N10 C11 C12 118.8(2)
C11 N10 C13 C14 62.0(2)
C16 N10 C13 C14 -169.37(18)
C11 N10 C13 C15 -175.58(18)
C16 N10 C13 C15 -47.0(2)
